data_1573175
loop_
_publ_author_name
'Xantini, Zizipho'
'Muller, Alfred'
'Lammertsma, Koop'

_publ_section_title
;
 2,4-Dichloro-6-{N-[2-(trifluoromethyl)phenyl]carboximidoyl}phenol
;
_journal_coeditor_code PK4045
_journal_issue 11
_journal_name_full IUCrData
_journal_paper_doi 10.1107/S2414314624010745
_journal_volume 9
_journal_year 2024
_chemical_formula_iupac 'C14 H8 Cl2 F3 N O'
_chemical_formula_moiety 'C14 H8 Cl2 F3 N O'
_chemical_formula_sum 'C14 H8 Cl2 F3 N O'
_chemical_formula_weight 334.11
_chemical_name_systematic
;
2,4-Dichloro-6-{<i>N</i>-[2-(trifluoromethyl)phenyl]carboximidoyl}phenol
;
_space_group_crystal_system orthorhombic
_space_group_IT_number 61
_space_group_name_Hall '-P 2ac 2ab'
_space_group_name_H-M_alt 'P b c a'
_atom_sites_solution_hydrogens mixed
_audit_creation_method SHELXL-2019/3
_cell_angle_alpha 90
_cell_angle_beta 90
_cell_angle_gamma 90
_cell_formula_units_Z 8
_cell_length_a 7.8436(3)
_cell_length_b 13.8612(4)
_cell_length_c 25.8433(7)
_cell_measurement_reflns_used 9920
_cell_measurement_temperature 293(2)
_cell_measurement_theta_max 27.69
_cell_measurement_theta_min 3.04
_cell_volume 2809.73(15)
_computing_cell_refinement
;
<i>APEX2</i> (Bruker, 2010)
;
_computing_data_collection
;
<i>APEX2</i> (Bruker, 2010)
;
_computing_data_reduction
;
<i>APEX2</i> (Bruker, 2010)
;
_computing_molecular_graphics
;
<i>Mercury</i> (Macrae <i>et al.</i>,  2020)
;
_computing_publication_material
;
<i>SHELXL</i> (Sheldrick, 2015b) and <i>publCIF</i> (Westrip,
2010)
;
_computing_structure_refinement
;
<i>SHELXL</i> (Sheldrick, 2015b)
;
_computing_structure_solution
;
<i>SHELXT</i> (Sheldrick, 2015a)
;
_diffrn_ambient_temperature 293(2)
_diffrn_measured_fraction_theta_full 1.000
_diffrn_measured_fraction_theta_max 1.000
_diffrn_measurement_device_type 'Bruker APEXII CCD'
_diffrn_measurement_method '\f and \w scans'
_diffrn_radiation_type MoK\a
_diffrn_radiation_wavelength 0.71073
_diffrn_reflns_av_R_equivalents 0.0397
_diffrn_reflns_av_unetI/netI 0.0185
_diffrn_reflns_limit_h_max 10
_diffrn_reflns_limit_h_min -9
_diffrn_reflns_limit_k_max 14
_diffrn_reflns_limit_k_min -18
_diffrn_reflns_limit_l_max 33
_diffrn_reflns_limit_l_min -33
_diffrn_reflns_number 27956
_diffrn_reflns_theta_full 25.242
_diffrn_reflns_theta_max 27.882
_diffrn_reflns_theta_min 1.576
_exptl_absorpt_coefficient_mu 0.492
_exptl_absorpt_correction_T_max 0.7456
_exptl_absorpt_correction_T_min 0.6799
_exptl_absorpt_correction_type multi-scan
_exptl_absorpt_process_details
;
(<i>SADABS</i>; Krause <i>et al</i>., 2015)
;
_exptl_crystal_colour yellow
_exptl_crystal_density_diffrn 1.580
_exptl_crystal_description block
_exptl_crystal_F_000 1344
_exptl_crystal_size_max 0.384
_exptl_crystal_size_mid 0.224
_exptl_crystal_size_min 0.135
_refine_diff_density_max 0.203
_refine_diff_density_min -0.357
_refine_ls_extinction_method none
_refine_ls_goodness_of_fit_ref 1.060
_refine_ls_hydrogen_treatment mixed
_refine_ls_matrix_type full
_refine_ls_number_parameters 194
_refine_ls_number_reflns 3353
_refine_ls_number_restraints 0
_refine_ls_restrained_S_all 1.060
_refine_ls_R_factor_all 0.0467
_refine_ls_R_factor_gt 0.0362
_refine_ls_shift/su_max 0.001
_refine_ls_shift/su_mean 0.000
_refine_ls_structure_factor_coef Fsqd
_refine_ls_weighting_details 'w=1/[\s^2^(Fo^2^)+(0.0542P)^2^+0.6574P] where P=(Fo^2^+2Fc^2^)/3'
_refine_ls_weighting_scheme calc
_refine_ls_wR_factor_gt 0.1024
_refine_ls_wR_factor_ref 0.1112
_reflns_number_gt 2679
_reflns_number_total 3353
_reflns_threshold_expression 'I > 2\s(I)'
_cod_data_source_file pk4045.cif
_cod_data_source_block I
_cod_database_code 1573175
_shelx_space_group_comment
;
The symmetry employed for this shelxl refinement is uniquely defined
by the following loop, which should always be used as a source of
symmetry information in preference to the above space-group names.
They are only intended as comments.
;
_shelx_estimated_absorpt_t_min 0.834
_shelx_estimated_absorpt_t_max 0.937

loop_
_space_group_symop_operation_xyz
'x, y, z'
'-x+1/2, -y, z+1/2'
'x+1/2, -y+1/2, -z'
'-x, y+1/2, -z+1/2'
'-x, -y, -z'
'x-1/2, y, -z-1/2'
'-x-1/2, y-1/2, z'
'x, -y-1/2, z-1/2'

loop_
_atom_site_type_symbol
_atom_site_label
_atom_site_fract_x
_atom_site_fract_y
_atom_site_fract_z
_atom_site_U_iso_or_equiv
_atom_site_adp_type
_atom_site_calc_flag
_atom_site_occupancy
_atom_site_disorder_assembly
_atom_site_disorder_group
Cl Cl1 0.22744(7) 0.45151(3) 0.52669(2) 0.07023(17) Uani d 1 . .
Cl Cl2 0.51694(7) 0.71474(4) 0.65169(2) 0.07656(18) Uani d 1 . .
O O1 0.30841(17) 0.58814(9) 0.44463(5) 0.0565(3) Uani d 1 . .
N N1 0.43077(18) 0.75064(9) 0.40953(5) 0.0490(3) Uani d 1 . .
F F1 0.6420(3) 0.65886(12) 0.27056(5) 0.1294(7) Uani d 1 . .
C C1 0.5703(3) 0.67847(16) 0.31575(7) 0.0737(6) Uani d 1 . .
C C2 0.5393(3) 0.78362(13) 0.32338(7) 0.0587(4) Uani d 1 . .
C C3 0.4678(2) 0.81737(11) 0.36918(6) 0.0508(4) Uani d 1 . .
C C4 0.4317(3) 0.91504(13) 0.37471(8) 0.0655(5) Uani d 1 . .
H H4 0.380492 0.937641 0.404823 0.079 Uiso calc 1 . .
C C5 0.4722(3) 0.97866(16) 0.33510(10) 0.0846(7) Uani d 1 . .
H H5 0.447098 1.043908 0.338600 0.101 Uiso calc 1 . .
C C6 0.5491(4) 0.94580(17) 0.29087(9) 0.0917(8) Uani d 1 . .
H H6 0.578551 0.989010 0.264838 0.110 Uiso calc 1 . .
C C7 0.5829(3) 0.84888(17) 0.28488(8) 0.0796(6) Uani d 1 . .
H H7 0.635311 0.827058 0.254796 0.096 Uiso calc 1 . .
C C8 0.4679(2) 0.77357(11) 0.45590(6) 0.0476(3) Uani d 1 . .
H H8 0.518662 0.833044 0.462209 0.057 Uiso calc 1 . .
C C9 0.43343(19) 0.70977(10) 0.49926(6) 0.0448(3) Uani d 1 . .
C C10 0.35574(19) 0.61936(10) 0.49151(6) 0.0459(3) Uani d 1 . .
C C11 0.3277(2) 0.56153(11) 0.53473(7) 0.0509(4) Uani d 1 . .
C C12 0.3767(2) 0.58980(12) 0.58379(7) 0.0556(4) Uani d 1 . .
H H12 0.357636 0.549712 0.612062 0.067 Uiso calc 1 . .
F F2 0.4265(2) 0.62654(10) 0.31795(6) 0.1064(5) Uani d 1 . .
F F3 0.6717(2) 0.63993(9) 0.35177(5) 0.0902(4) Uani d 1 . .
C C14 0.4823(2) 0.73832(12) 0.54898(6) 0.0494(4) Uani d 1 . .
H H14 0.533728 0.798015 0.554050 0.059 Uiso calc 1 . .
C C13 0.4542(2) 0.67828(13) 0.59027(6) 0.0535(4) Uani d 1 . .
H H1 0.340(3) 0.6303(17) 0.4244(9) 0.076(7) Uiso d 1 . .

loop_
_atom_site_aniso_label
_atom_site_aniso_U_11
_atom_site_aniso_U_22
_atom_site_aniso_U_33
_atom_site_aniso_U_12
_atom_site_aniso_U_13
_atom_site_aniso_U_23
Cl1 0.0718(3) 0.0469(2) 0.0920(4) -0.00955(19) 0.0038(2) 0.0095(2)
Cl2 0.0816(4) 0.1008(4) 0.0473(3) 0.0027(3) -0.0062(2) -0.0007(2)
O1 0.0660(7) 0.0459(6) 0.0575(7) -0.0080(6) -0.0031(6) -0.0028(5)
N1 0.0545(8) 0.0446(6) 0.0480(7) -0.0019(6) -0.0011(6) 0.0014(5)
F1 0.211(2) 0.1037(11) 0.0738(9) 0.0138(13) 0.0464(11) -0.0189(8)
C1 0.0995(16) 0.0697(12) 0.0520(10) -0.0034(12) 0.0069(10) -0.0094(9)
C2 0.0709(11) 0.0610(10) 0.0441(9) -0.0053(9) -0.0093(8) 0.0030(7)
C3 0.0542(9) 0.0494(8) 0.0488(9) -0.0043(7) -0.0089(7) 0.0042(7)
C4 0.0782(12) 0.0506(9) 0.0677(11) 0.0024(9) -0.0076(9) 0.0051(8)
C5 0.1106(18) 0.0551(10) 0.0880(16) 0.0004(12) -0.0164(14) 0.0210(10)
C6 0.125(2) 0.0807(15) 0.0689(13) -0.0138(14) -0.0142(14) 0.0330(12)
C7 0.1047(17) 0.0875(15) 0.0466(10) -0.0091(13) -0.0052(10) 0.0140(9)
C8 0.0481(8) 0.0420(7) 0.0527(9) -0.0033(6) -0.0003(7) -0.0001(6)
C9 0.0433(7) 0.0433(7) 0.0479(8) 0.0015(6) 0.0012(6) 0.0009(6)
C10 0.0429(8) 0.0419(7) 0.0529(8) 0.0041(6) 0.0009(6) -0.0009(6)
C11 0.0454(8) 0.0411(7) 0.0661(10) 0.0025(6) 0.0051(7) 0.0070(7)
C12 0.0518(9) 0.0575(9) 0.0574(9) 0.0073(7) 0.0062(7) 0.0145(7)
F2 0.1260(13) 0.0786(8) 0.1145(12) -0.0282(8) -0.0055(9) -0.0313(8)
F3 0.1110(11) 0.0675(7) 0.0922(9) 0.0197(7) 0.0019(8) 0.0058(6)
C14 0.0476(8) 0.0490(8) 0.0514(9) 0.0005(7) -0.0007(7) -0.0004(7)
C13 0.0509(9) 0.0639(10) 0.0457(8) 0.0070(7) -0.0002(7) 0.0011(7)

loop_
_atom_type_symbol
_atom_type_description
_atom_type_scat_dispersion_real
_atom_type_scat_dispersion_imag
_atom_type_scat_source
C C 0.0033 0.0016 'International Tables Vol C Tables 4.2.6.8 and 6.1.1.4'
H H 0.0000 0.0000 'International Tables Vol C Tables 4.2.6.8 and 6.1.1.4'
N N 0.0061 0.0033 'International Tables Vol C Tables 4.2.6.8 and 6.1.1.4'
O O 0.0106 0.0060 'International Tables Vol C Tables 4.2.6.8 and 6.1.1.4'
Cl Cl 0.1484 0.1585 'International Tables Vol C Tables 4.2.6.8 and 6.1.1.4'
F F 0.0171 0.0103 'International Tables Vol C Tables 4.2.6.8 and 6.1.1.4'

loop_
_geom_angle_atom_site_label_1
_geom_angle_atom_site_label_2
_geom_angle_atom_site_label_3
_geom_angle_site_symmetry_1
_geom_angle_site_symmetry_3
_geom_angle
_geom_angle_publ_flag
C10 O1 H1 . . 105.2(16) ?
C8 N1 C3 . . 118.70(14) ?
F1 C1 F3 . . 106.3(2) ?
F1 C1 F2 . . 106.53(19) ?
F3 C1 F2 . . 104.88(18) ?
F1 C1 C2 . . 112.73(18) ?
F3 C1 C2 . . 113.33(17) ?
F2 C1 C2 . . 112.5(2) ?
C7 C2 C3 . . 119.36(18) ?
C7 C2 C1 . . 120.17(18) ?
C3 C2 C1 . . 120.47(16) ?
C4 C3 C2 . . 119.81(16) ?
C4 C3 N1 . . 121.04(16) ?
C2 C3 N1 . . 119.14(15) ?
C5 C4 C3 . . 119.7(2) ?
C5 C4 H4 . . 120.1 ?
C3 C4 H4 . . 120.1 ?
C6 C5 C4 . . 120.3(2) ?
C6 C5 H5 . . 119.8 ?
C4 C5 H5 . . 119.8 ?
C5 C6 C7 . . 120.2(2) ?
C5 C6 H6 . . 119.9 ?
C7 C6 H6 . . 119.9 ?
C6 C7 C2 . . 120.5(2) ?
C6 C7 H7 . . 119.7 ?
C2 C7 H7 . . 119.7 ?
N1 C8 C9 . . 122.10(14) ?
N1 C8 H8 . . 119.0 ?
C9 C8 H8 . . 119.0 ?
C14 C9 C10 . . 120.08(14) ?
C14 C9 C8 . . 119.06(14) ?
C10 C9 C8 . . 120.84(14) ?
O1 C10 C11 . . 119.74(14) ?
O1 C10 C9 . . 122.44(14) ?
C11 C10 C9 . . 117.82(14) ?
C12 C11 C10 . . 121.95(15) ?
C12 C11 Cl1 . . 119.14(13) ?
C10 C11 Cl1 . . 118.90(13) ?
C13 C12 C11 . . 119.09(15) ?
C13 C12 H12 . . 120.5 ?
C11 C12 H12 . . 120.5 ?
C13 C14 C9 . . 119.98(15) ?
C13 C14 H14 . . 120.0 ?
C9 C14 H14 . . 120.0 ?
C14 C13 C12 . . 121.07(16) ?
C14 C13 Cl2 . . 119.29(14) ?
C12 C13 Cl2 . . 119.64(13) ?

loop_
_geom_bond_atom_site_label_1
_geom_bond_atom_site_label_2
_geom_bond_site_symmetry_2
_geom_bond_distance
_geom_bond_publ_flag
Cl1 C11 . 1.7286(16) ?
Cl2 C13 . 1.7369(18) ?
O1 C10 . 1.3389(19) ?
O1 H1 . 0.82(2) ?
N1 C8 . 1.274(2) ?
N1 C3 . 1.424(2) ?
F1 C1 . 1.324(2) ?
C1 F3 . 1.336(3) ?
C1 F2 . 1.339(3) ?
C1 C2 . 1.491(3) ?
C2 C7 . 1.388(3) ?
C2 C3 . 1.391(3) ?
C3 C4 . 1.391(2) ?
C4 C5 . 1.388(3) ?
C4 H4 . 0.9300 ?
C5 C6 . 1.370(4) ?
C5 H5 . 0.9300 ?
C6 C7 . 1.378(3) ?
C6 H6 . 0.9300 ?
C7 H7 . 0.9300 ?
C8 C9 . 1.453(2) ?
C8 H8 . 0.9300 ?
C9 C14 . 1.398(2) ?
C9 C10 . 1.408(2) ?
C10 C11 . 1.392(2) ?
C11 C12 . 1.382(3) ?
C12 C13 . 1.379(3) ?
C12 H12 . 0.9300 ?
C14 C13 . 1.371(2) ?
C14 H14 . 0.9300 ?

loop_
_geom_hbond_atom_site_label_D
_geom_hbond_atom_site_label_H
_geom_hbond_atom_site_label_A
_geom_hbond_site_symmetry_A
_geom_hbond_distance_DH
_geom_hbond_distance_HA
_geom_hbond_distance_DA
_geom_hbond_angle_DHA
_geom_hbond_publ_flag
O1 H1 N1 . 0.82(2) 1.86(2) 2.6111(18) 152(2) yes
C14 H14 O1 3_566 0.93 2.67 3.515(2) 151.4 yes

loop_
_geom_torsion_atom_site_label_1
_geom_torsion_atom_site_label_2
_geom_torsion_atom_site_label_3
_geom_torsion_atom_site_label_4
_geom_torsion_site_symmetry_1
_geom_torsion_site_symmetry_2
_geom_torsion_site_symmetry_3
_geom_torsion_site_symmetry_4
_geom_torsion
_geom_torsion_publ_flag
F1 C1 C2 C7 . . . . 0.8(3) ?
F3 C1 C2 C7 . . . . 121.5(2) ?
F2 C1 C2 C7 . . . . -119.7(2) ?
F1 C1 C2 C3 . . . . -178.7(2) ?
F3 C1 C2 C3 . . . . -58.0(3) ?
F2 C1 C2 C3 . . . . 60.8(2) ?
C7 C2 C3 C4 . . . . 3.8(3) ?
C1 C2 C3 C4 . . . . -176.72(19) ?
C7 C2 C3 N1 . . . . -177.07(18) ?
C1 C2 C3 N1 . . . . 2.5(3) ?
C8 N1 C3 C4 . . . . -44.0(2) ?
C8 N1 C3 C2 . . . . 136.83(17) ?
C2 C3 C4 C5 . . . . -2.1(3) ?
N1 C3 C4 C5 . . . . 178.77(18) ?
C3 C4 C5 C6 . . . . -0.6(4) ?
C4 C5 C6 C7 . . . . 1.6(4) ?
C5 C6 C7 C2 . . . . 0.1(4) ?
C3 C2 C7 C6 . . . . -2.8(3) ?
C1 C2 C7 C6 . . . . 177.7(2) ?
C3 N1 C8 C9 . . . . 179.68(14) ?
N1 C8 C9 C14 . . . . 178.07(15) ?
N1 C8 C9 C10 . . . . -0.4(2) ?
C14 C9 C10 O1 . . . . -179.21(14) ?
C8 C9 C10 O1 . . . . -0.7(2) ?
C14 C9 C10 C11 . . . . 1.0(2) ?
C8 C9 C10 C11 . . . . 179.47(14) ?
O1 C10 C11 C12 . . . . 178.95(15) ?
C9 C10 C11 C12 . . . . -1.3(2) ?
O1 C10 C11 Cl1 . . . . -1.5(2) ?
C9 C10 C11 Cl1 . . . . 178.29(12) ?
C10 C11 C12 C13 . . . . 0.6(2) ?
Cl1 C11 C12 C13 . . . . -178.95(13) ?
C10 C9 C14 C13 . . . . -0.1(2) ?
C8 C9 C14 C13 . . . . -178.60(15) ?
C9 C14 C13 C12 . . . . -0.6(3) ?
C9 C14 C13 Cl2 . . . . 179.61(12) ?
C11 C12 C13 C14 . . . . 0.4(3) ?
C11 C12 C13 Cl2 . . . . -179.85(13) ?
